data_2010654
loop_
_publ_author_name
'Kristiansson, Olof'

_publ_section_title
;
 Bis(4-aminopyridine)silver(I) nitrate and
 tris(2,6-diaminopyridine)silver(I) nitrate
;
_journal_issue 2
_journal_name_full 'Acta Crystallographica Section C'
_journal_page_first 165
_journal_page_last 167
_journal_paper_doi 10.1107/S0108270199014432
_journal_volume 56
_journal_year 2000
_chemical_formula_sum 'C10 H12 Ag N5 O3'
_chemical_formula_weight 358.12
_chemical_name_common
;
Bis(4-aminopyridine)silver(I)nitrate
;
_chemical_name_systematic
;
Bis(4-aminopyridine)silver(I)nitrate
;
_space_group_IT_number 15
_symmetry_cell_setting monoclinic
_symmetry_space_group_name_Hall '-C 2yc'
_symmetry_space_group_name_H-M 'C 1 2/c 1'
_audit_creation_method SHELXTL
_cell_angle_alpha 90.00
_cell_angle_beta 95.084(2)
_cell_angle_gamma 90.00
_cell_formula_units_Z 4
_cell_length_a 7.2661(10)
_cell_length_b 12.2749(18)
_cell_length_c 14.803(2)
_cell_measurement_reflns_used 1507
_cell_measurement_temperature 295(2)
_cell_measurement_theta_max 27.99
_cell_measurement_theta_min 2.76
_cell_volume 1315.1(3)
_computing_cell_refinement 'Bruker SMART and SAINT (1998b)'
_computing_data_collection 'Bruker SMART (1998b)'
_computing_data_reduction 'Bruker SAINT (1998b)'
_computing_molecular_graphics 'Bruker SHELXTL (1998a)'
_computing_publication_material 'Bruker SHELXTL (1998a)'
_computing_structure_refinement 'Bruker SHELXTL (1998a)'
_computing_structure_solution 'Bruker SHELXTL (1998a)'
_diffrn_ambient_temperature 295(2)
_diffrn_measured_fraction_theta_full .940
_diffrn_measured_fraction_theta_max .940
_diffrn_measurement_device_type 'Bruker SMART CCD diffractometer'
_diffrn_measurement_method 'Omega scans'
_diffrn_radiation_monochromator graphite
_diffrn_radiation_source 'fine-focus sealed tube'
_diffrn_radiation_type MoK\a
_diffrn_radiation_wavelength .71073
_diffrn_reflns_av_R_equivalents .0233
_diffrn_reflns_av_sigmaI/netI .0325
_diffrn_reflns_limit_h_max 9
_diffrn_reflns_limit_h_min -9
_diffrn_reflns_limit_k_max 15
_diffrn_reflns_limit_k_min -11
_diffrn_reflns_limit_l_max 18
_diffrn_reflns_limit_l_min -18
_diffrn_reflns_number 3818
_diffrn_reflns_theta_full 27.99
_diffrn_reflns_theta_max 27.99
_diffrn_reflns_theta_min 2.76
_diffrn_standards_decay_%
;
Neglible as determined from a repetition of the first 50 frames
at the end of the experiment
;
_exptl_absorpt_coefficient_mu 1.545
_exptl_absorpt_correction_type none
_exptl_crystal_colour colourless
_exptl_crystal_density_diffrn 1.809
_exptl_crystal_density_method 'not measured'
_exptl_crystal_description prism
_exptl_crystal_F_000 712
_exptl_crystal_size_max .31
_exptl_crystal_size_mid .29
_exptl_crystal_size_min .29
_refine_diff_density_max .595
_refine_diff_density_min -.412
_refine_ls_extinction_coef .0009(6)
_refine_ls_extinction_method SHELXL
_refine_ls_goodness_of_fit_ref .977
_refine_ls_hydrogen_treatment constr
_refine_ls_matrix_type full
_refine_ls_number_parameters 90
_refine_ls_number_reflns 1507
_refine_ls_number_restraints 0
_refine_ls_restrained_S_all .977
_refine_ls_R_factor_all .0419
_refine_ls_R_factor_gt .0331
_refine_ls_shift/su_max .000
_refine_ls_shift/su_mean .000
_refine_ls_structure_factor_coef Fsqd
_refine_ls_weighting_details 'calc w=1/[\s^2^(Fo^2^)+(0.0538P)^2^] where P=(Fo^2^+2Fc^2^)/3'
_refine_ls_weighting_scheme calc
_refine_ls_wR_factor_ref .0941
_reflns_number_gt 1126
_reflns_number_total 1507
_reflns_threshold_expression >2sigma(I)
_cod_data_source_file os1082.cif
_cod_data_source_block I
_cod_original_sg_symbol_H-M 'C 2/c'
_cod_database_code 2010654
_cod_database_fobs_code 2010654

loop_
_symmetry_equiv_pos_as_xyz
'x, y, z'
'-x, y, -z+1/2'
'x+1/2, y+1/2, z'
'-x+1/2, y+1/2, -z+1/2'
'-x, -y, -z'
'x, -y, z-1/2'
'-x+1/2, -y+1/2, -z'
'x+1/2, -y+1/2, z-1/2'

loop_
_atom_site_label
_atom_site_fract_x
_atom_site_fract_y
_atom_site_fract_z
_atom_site_U_iso_or_equiv
_atom_site_adp_type
_atom_site_calc_flag
_atom_site_refinement_flags
_atom_site_occupancy
_atom_site_disorder_assembly
_atom_site_disorder_group
_atom_site_type_symbol
Ag1 .0000 .60940(4) .2500 .0685(2) Uani d S 1 . . Ag
N1 .0803(4) .6178(2) .3912(2) .0592(7) Uani d . 1 . . N
C3 .1602(5) .6251(3) .5803(2) .0540(8) Uani d . 1 . . C
C4 .0369(5) .6976(3) .5353(2) .0581(9) Uani d . 1 . . C
H4 -.0218 .7503 .5675 .070 Uiso calc R 1 . . H
N2 .1959(5) .6261(3) .6715(2) .0724(9) Uani d . 1 . . N
H2A .1417 .6727 .7035 .087 Uiso calc R 1 . . H
H2B .2729 .5802 .6974 .087 Uiso calc R 1 . . H
C2 .2433(5) .5484(3) .5263(2) .0565(8) Uani d . 1 . . C
H2 .3266 .4977 .5528 .068 Uiso calc R 1 . . H
C5 .0030(5) .6905(3) .4434(2) .0591(9) Uani d . 1 . . C
H5 -.0800 .7400 .4149 .071 Uiso calc R 1 . . H
C1 .2008(5) .5489(3) .4350(2) .0583(9) Uani d . 1 . . C
H1 .2591 .4982 .4006 .070 Uiso calc R 1 . . H
O1 .0000 .0151(4) .2500 .0911(13) Uani d S 1 . . O
O2 .1263(4) .1650(3) .2919(2) .0856(9) Uani d . 1 . . O
N3 .0000 .1143(4) .2500 .0601(11) Uani d S 1 . . N

loop_
_atom_site_aniso_label
_atom_site_aniso_U_11
_atom_site_aniso_U_22
_atom_site_aniso_U_33
_atom_site_aniso_U_12
_atom_site_aniso_U_13
_atom_site_aniso_U_23
Ag1 .0669(3) .0882(4) .0502(3) .000 .00321(17) .000
N1 .0619(17) .0617(18) .0541(16) -.0130(15) .0057(14) .0014(14)
C3 .0559(19) .052(2) .0548(19) -.0121(15) .0069(15) -.0008(15)
C4 .058(2) .051(2) .065(2) -.0056(16) .0089(16) -.0032(16)
N2 .088(2) .074(2) .0542(18) .0077(17) .0008(17) -.0018(14)
C2 .0559(19) .051(2) .063(2) -.0026(16) .0071(16) .0030(16)
C5 .056(2) .056(2) .065(2) -.0028(17) .0060(16) .0073(17)
C1 .059(2) .055(2) .062(2) -.0052(17) .0153(17) -.0046(17)
O1 .097(3) .068(3) .104(3) .000 -.017(2) .000
O2 .0672(18) .099(2) .089(2) -.0134(17) -.0057(15) -.0198(19)
N3 .061(3) .069(3) .051(2) .000 .0077(19) .000

loop_
_atom_type_symbol
_atom_type_description
_atom_type_scat_dispersion_real
_atom_type_scat_dispersion_imag
_atom_type_scat_source
C C .0033 .0016 'International Tables Vol C Tables 4.2.6.8 and 6.1.1.4'
H H .0000 .0000 'International Tables Vol C Tables 4.2.6.8 and 6.1.1.4'
N N .0061 .0033 'International Tables Vol C Tables 4.2.6.8 and 6.1.1.4'
O O .0106 .0060 'International Tables Vol C Tables 4.2.6.8 and 6.1.1.4'
Ag Ag -.8971 1.1015 'International Tables Vol C Tables 4.2.6.8 and 6.1.1.4'

loop_
_geom_angle_atom_site_label_1
_geom_angle_atom_site_label_2
_geom_angle_atom_site_label_3
_geom_angle_site_symmetry_3
_geom_angle
_geom_angle_publ_flag
N1 Ag1 N1 2 174.43(15) y
C5 N1 C1 . 115.5(3) y
C5 N1 Ag1 . 120.6(2) y
C1 N1 Ag1 . 123.8(2) y
N2 C3 C4 . 122.1(3) y
N2 C3 C2 . 121.3(3) y
C4 C3 C2 . 116.6(3) y
C5 C4 C3 . 119.3(3) y
C1 C2 C3 . 119.4(3) y
N1 C5 C4 . 124.8(3) y
N1 C1 C2 . 124.4(3) y
O1 N3 O2 . 120.4(3) n
O1 N3 O2 2 120.4(3) n
O2 N3 O2 2 119.2(5) n

loop_
_geom_bond_atom_site_label_1
_geom_bond_atom_site_label_2
_geom_bond_site_symmetry_2
_geom_bond_distance
_geom_bond_publ_flag
Ag1 N1 . 2.122(3) y
Ag1 N1 2 2.122(3) n
N1 C5 . 1.336(5) y
N1 C1 . 1.342(5) y
C3 N2 . 1.351(5) y
C3 C4 . 1.390(5) y
C3 C2 . 1.405(5) y
C4 C5 . 1.363(5) y
C2 C1 . 1.359(5) y
O1 N3 . 1.218(5) n
O2 N3 . 1.230(4) n
N3 O2 2 1.230(4) n

loop_
_geom_hbond_atom_site_label_D
_geom_hbond_atom_site_label_H
_geom_hbond_atom_site_label_A
_geom_hbond_site_symmetry_A
_geom_hbond_distance_DH
_geom_hbond_distance_HA
_geom_hbond_distance_DA
_geom_hbond_angle_DHA
N2 H2A O2 6_566 .86 2.39 3.189(5) 154.3
N2 H2B O1 7_556 .86 2.11 2.963(4) 169.2
